data_7150159
loop_
_publ_author_name
'Garlyauskayte, Romute Yu'
'Chernega, Alexander N.'
'Michot, Christophe'
'Armand, Michel'
'Yagupolskii, Yurii L.'
'Yagupolskii, Lev M.'

_publ_section_title
;
 Synthesis of new organic super acids-N-(trifluoromethylsulfonyl)imino
 derivatives of trifluoromethanesulfonic acid and
 bis(trifluoromethylsulfonyl)imide.
;
_journal_issue 12
_journal_name_full 'Organic &amp; biomolecular chemistry'
_journal_page_first 2239
_journal_page_last 2243
_journal_paper_doi 10.1039/b503286p
_journal_volume 3
_journal_year 2005
_chemical_compound_source
;
?
;
_chemical_formula_moiety ' C4 F12 K1 N3 O6 S4 '
_chemical_formula_sum 'C4 F12 K N3 O6 S4'
_chemical_formula_weight 581.40
_chemical_melting_point 122(2)
_chemical_name_common
;
potassium solt of N-bis(N-
(trifluoromethylsulfonylimido))trifluoromethane-sulfoximidoyl imide
;
_chemical_name_systematic
;
potassium solt of N-bis[N-(trifluoromethylsulfonylimido)]trifluoromethane-
sulfoximidoyl imide
;
_space_group_IT_number 61
_symmetry_cell_setting orthorhombic
_symmetry_space_group_name_Hall '-P 2ac 2ab'
_symmetry_space_group_name_H-M 'P b c a'
_atom_sites_solution_hydrogens 'no H atoms'
_atom_sites_solution_primary direct
_atom_sites_solution_secondary difmap
_audit_creation_date 2005-18-04
_audit_creation_method CRYSTALS_ver_12-03-99
_cell_angle_alpha 90
_cell_angle_beta 90
_cell_angle_gamma 90
_cell_formula_units_Z 8
_cell_length_a 13.479(7)
_cell_length_b 11.203(4)
_cell_length_c 24.545(8)
_cell_measurement_reflns_used 22
_cell_measurement_temperature 293
_cell_measurement_theta_max 11
_cell_measurement_theta_min 10
_cell_volume 3706(3)
_computing_cell_refinement
;
CAD4 software
;
_computing_data_collection
;
CAD4 software
;
_computing_data_reduction
;
RC93
;
_computing_molecular_graphics
;
CAMERON (Watkin et al 1996)
;
_computing_publication_material
;
CRYSTALS (Watkin et al 2001)
;
_computing_structure_refinement
;
CRYSTALS (Watkin et al 2001)
;
_computing_structure_solution
;
SIR92
;
_diffrn_ambient_temperature 293
_diffrn_measured_fraction_theta_full 0.998
_diffrn_measured_fraction_theta_max 0.888
_diffrn_measurement_device_type
;
CAD4 Enraf Nonius
;
_diffrn_measurement_method \w/2\q
_diffrn_radiation_monochromator graphite
_diffrn_radiation_type 'Mo K\a'
_diffrn_radiation_wavelength 0.71073
_diffrn_reflns_av_R_equivalents 2.01
_diffrn_reflns_limit_h_max 16
_diffrn_reflns_limit_h_min 0
_diffrn_reflns_limit_k_max 14
_diffrn_reflns_limit_k_min 0
_diffrn_reflns_limit_l_max 31
_diffrn_reflns_limit_l_min 0
_diffrn_reflns_number 3584
_diffrn_reflns_theta_full 24.934
_diffrn_reflns_theta_max 26.956
_diffrn_reflns_theta_min 1.659
_diffrn_standards_decay_% 5.31
_diffrn_standards_interval_count 147
_diffrn_standards_interval_time '3600 s'
_diffrn_standards_number 2
_exptl_absorpt_coefficient_mu 0.884
_exptl_absorpt_correction_T_max 0.90
_exptl_absorpt_correction_T_min 0.76
_exptl_absorpt_correction_type psi-scan
_exptl_absorpt_process_details
;
Azimutal absorption correction (North et al, 1968)
;
_exptl_crystal_colour ' colourless '
_exptl_crystal_density_diffrn 2.084
_exptl_crystal_description ' plate '
_exptl_crystal_F_000 2272.000
_exptl_crystal_size_max 0.46
_exptl_crystal_size_mid 0.34
_exptl_crystal_size_min 0.12
_refine_diff_density_max 0.45
_refine_diff_density_min -0.36
_refine_ls_extinction_method None
_refine_ls_goodness_of_fit_ref 1.1501
_refine_ls_hydrogen_treatment noref
_refine_ls_matrix_type full
_refine_ls_number_parameters 271
_refine_ls_number_reflns 1645
_refine_ls_R_factor_all 0.1409
_refine_ls_R_factor_gt 0.0401
_refine_ls_shift/su_max 0.000276
_refine_ls_structure_factor_coef F
_refine_ls_weighting_details
;
Method = Prince modified Chebychev polynomial, (Watkin, 1994)
W = [weight] * [1-(deltaF/6*sigmaF)^2]^2

0.806 0.381 0.558
;
_refine_ls_weighting_scheme calc
_refine_ls_wR_factor_all 0.0833
_refine_ls_wR_factor_gt 0.0443
_refine_ls_wR_factor_ref 0.0443
_reflns_limit_h_max 16
_reflns_limit_h_min 0
_reflns_limit_k_max 14
_reflns_limit_k_min 0
_reflns_limit_l_max 31
_reflns_limit_l_min 0
_reflns_number_gt 1645
_reflns_number_total 3584
_reflns_threshold_expression I>3.00u(I)
_cod_data_source_file b503286p.txt
_cod_data_source_block CRYSTALS_cif1
_cod_depositor_comments
;
The following automatic conversions were performed:
'_symmetry_cell_setting' value 'Orthorhombic' changed to 'orthorhombic'
according to '/home/adriana/struct/CIF-dictionaries/cif_core.dic'
dictionary named 'cif_core.dic' version 2.4.1 from 2010-06-29.

Automatic conversion script
Id: cif_fix_enum 1555 2011-01-17 13:19:09Z saulius 

The following automatic conversions were performed:

'_chemical_melting_point' value '120-124' was changed to '122(2)' -
the average value was taken and precision was estimated.

Automatic conversion script
Id: cif_fix_values 1569 2011-02-09 13:29:24Z adriana 
;
_cod_original_cell_volume 3706.3(26)
_cod_original_sg_symbol_H-M 'P b c a '
_cod_original_formula_sum ' C4 F12 K1 N3 O6 S4 '
_cod_database_code 7150159

loop_
_symmetry_equiv_pos_as_xyz
x,y,z
-x,-y,-z
-x+1/2,y+1/2,z
x+1/2,-y+1/2,-z
x,-y+1/2,z+1/2
-x,y+1/2,-z+1/2
-x+1/2,-y,z+1/2
x+1/2,y,-z+1/2

loop_
_atom_site_label
_atom_site_type_symbol
_atom_site_fract_x
_atom_site_fract_y
_atom_site_fract_z
_atom_site_U_iso_or_equiv
_atom_site_occupancy
_atom_site_adp_type
_atom_site_attached_hydrogens
K1 K 0.25256(9) -0.28843(11) 0.29422(5) 0.0509 1.0000 Uani .
S1 S -0.00167(12) 0.02728(14) 0.24587(7) 0.0520 1.0000 Uani .
S2 S -0.1042(1) -0.09745(14) 0.32652(6) 0.0496 1.0000 Uani .
S3 S 0.0328(1) -0.19238(13) 0.39913(5) 0.0447 1.0000 Uani .
S4 S 0.1785(1) -0.01657(13) 0.39171(6) 0.0452 1.0000 Uani .
F1 F 0.0417(3) -0.0319(4) 0.14694(17) 0.0979 1.0000 Uani .
F2 F -0.0526(3) -0.1566(4) 0.18696(18) 0.0941 1.0000 Uani .
F3 F 0.1011(3) -0.1489(4) 0.2072(2) 0.1075 1.0000 Uani .
F4 F -0.2129(4) 0.0977(5) 0.3272(2) 0.1128 1.0000 Uani .
F5 F -0.2359(5) -0.0137(6) 0.3932(2) 0.1379 1.0000 Uani .
F6 F -0.1066(5) 0.0887(6) 0.3902(3) 0.1863 1.0000 Uani .
F7 F -0.0500(4) -0.3551(4) 0.45953(18) 0.0953 1.0000 Uani .
F8 F -0.0636(4) -0.1779(4) 0.49136(18) 0.1013 1.0000 Uani .
F9 F 0.0752(4) -0.2686(5) 0.49530(17) 0.1014 1.0000 Uani .
F11 F 0.3551(3) -0.0144(5) 0.4334(2) 0.1005 1.0000 Uani .
F12 F 0.2666(3) -0.1610(4) 0.4581(2) 0.1067 1.0000 Uani .
F13 F 0.2411(4) 0.0090(6) 0.49090(17) 0.1227 1.0000 Uani .
O1 O -0.0942(3) 0.0795(4) 0.23106(19) 0.0754 1.0000 Uani .
O2 O 0.0847(3) 0.0977(4) 0.24763(19) 0.0790 1.0000 Uani .
O3 O -0.1795(3) -0.1471(4) 0.29298(18) 0.0626 1.0000 Uani .
O4 O 0.0933(3) -0.2801(4) 0.37430(17) 0.0602 1.0000 Uani .
O5 O 0.1711(3) 0.1099(4) 0.38920(19) 0.0665 1.0000 Uani .
O6 O 0.2189(3) -0.0768(4) 0.34610(17) 0.0600 1.0000 Uani .
N1 N -0.0073(3) -0.0490(5) 0.3008(2) 0.0583 1.0000 Uani .
N2 N -0.0744(3) -0.1810(5) 0.3738(2) 0.0571 1.0000 Uani .
N3 N 0.0773(3) -0.0697(4) 0.41447(18) 0.0457 1.0000 Uani .
C1 C 0.0241(4) -0.0843(6) 0.1941(3) 0.0607 1.0000 Uani .
C2 C -0.1653(6) 0.0303(8) 0.3609(4) 0.0796 1.0000 Uani .
C3 C -0.0055(5) -0.2528(7) 0.4666(3) 0.0672 1.0000 Uani .
C4 C 0.2647(5) -0.0470(7) 0.4475(3) 0.0645 1.0000 Uani .

loop_
_atom_site_aniso_label
_atom_site_aniso_U_11
_atom_site_aniso_U_22
_atom_site_aniso_U_33
_atom_site_aniso_U_23
_atom_site_aniso_U_13
_atom_site_aniso_U_12
K1 0.0411(6) 0.0558(8) 0.0559(7) -0.0024(7) 0.0046(7) -0.0046(6)
S1 0.0488(8) 0.0539(8) 0.0532(8) 0.0119(8) -0.0097(6) -0.0062(8)
S2 0.0342(7) 0.0586(9) 0.0559(9) 0.0045(8) -0.0051(7) -0.0046(7)
S3 0.0400(7) 0.0537(9) 0.0405(7) 0.0053(7) 0.0060(6) 0.0009(6)
S4 0.0429(7) 0.0506(9) 0.0422(7) 0.0015(7) -0.0028(7) -0.0024(7)
F1 0.110(3) 0.119(4) 0.065(3) 0.004(3) 0.022(3) -0.014(3)
F2 0.076(3) 0.102(3) 0.104(3) -0.035(3) 0.014(2) -0.032(2)
F3 0.074(3) 0.104(3) 0.145(4) -0.002(3) 0.010(3) 0.034(3)
F4 0.106(3) 0.129(4) 0.103(4) 0.006(3) 0.005(3) 0.068(3)
F5 0.141(5) 0.180(6) 0.093(3) -0.005(4) 0.051(4) 0.041(4)
F6 0.136(5) 0.147(5) 0.276(9) -0.148(6) -0.098(6) 0.060(4)
F7 0.113(4) 0.082(3) 0.091(3) 0.028(3) 0.029(3) -0.019(3)
F8 0.116(4) 0.109(4) 0.079(3) 0.008(3) 0.055(3) 0.021(3)
F9 0.097(3) 0.143(4) 0.065(3) 0.038(3) -0.011(2) -0.001(3)
F11 0.054(2) 0.136(4) 0.112(3) 0.022(3) -0.031(2) -0.024(3)
F12 0.094(3) 0.089(3) 0.138(4) 0.042(3) -0.055(3) -0.002(3)
F13 0.124(4) 0.191(6) 0.053(2) -0.033(3) -0.027(3) 0.023(4)
O1 0.072(3) 0.087(3) 0.067(3) 0.017(3) -0.004(2) 0.031(3)
O2 0.084(3) 0.079(3) 0.074(3) 0.019(3) -0.014(3) -0.042(3)
O3 0.041(2) 0.081(3) 0.065(3) -0.003(2) -0.011(2) -0.009(2)
O4 0.057(2) 0.060(3) 0.063(3) -0.008(2) 0.018(2) 0.001(2)
O5 0.070(3) 0.050(3) 0.080(3) 0.014(2) -0.006(3) -0.005(2)
O6 0.053(2) 0.078(3) 0.050(2) -0.009(2) 0.0104(19) -0.012(2)
N1 0.038(3) 0.073(3) 0.064(3) 0.016(3) -0.011(2) -0.014(2)
N2 0.043(3) 0.064(3) 0.064(3) 0.022(3) 0.002(2) -0.011(2)
N3 0.042(2) 0.053(3) 0.043(2) -0.007(2) 0.008(2) 0.000(2)
C1 0.039(4) 0.074(4) 0.068(4) -0.001(4) -0.001(3) -0.010(3)
C2 0.060(4) 0.092(6) 0.087(5) -0.027(5) -0.011(4) 0.018(4)
C3 0.068(4) 0.081(5) 0.053(4) 0.016(4) 0.014(4) 0.004(5)
C4 0.054(4) 0.078(5) 0.061(4) 0.005(4) -0.017(3) -0.005(4)

loop_
_atom_type_symbol
_atom_type_scat_dispersion_real
_atom_type_scat_dispersion_imag
_atom_type_scat_Cromer_Mann_a1
_atom_type_scat_Cromer_Mann_b1
_atom_type_scat_Cromer_Mann_a2
_atom_type_scat_Cromer_Mann_b2
_atom_type_scat_Cromer_Mann_a3
_atom_type_scat_Cromer_Mann_b3
_atom_type_scat_Cromer_Mann_a4
_atom_type_scat_Cromer_Mann_b4
_atom_type_scat_Cromer_Mann_c
_atom_type_scat_source
'C ' 0.0033 0.0016 2.3100 20.8439 1.0200 10.2075 1.5886 0.5687 0.8650 51.6512 0.2156 International_Tables_Vol_IV_Table_2.2B
'F ' 0.0171 0.0103 3.5392 10.2825 2.6412 4.2944 1.5170 0.2615 1.0243 26.1476 0.2776 International_Tables_Vol_IV_Table_2.2B
'K ' 0.2009 0.2494 8.2186 12.7949 7.4398 0.7748 1.0519 213.1870 0.8659 41.6841 1.4228 International_Tables_Vol_IV_Table_2.2B
'N ' 0.0061 0.0033 12.2126 0.0057 3.1322 9.8933 2.0125 28.9975 1.1663 0.5826 -11.5290 International_Tables_Vol_IV_Table_2.2B
'O ' 0.0106 0.0060 3.0485 13.2771 2.2868 5.7011 1.5463 0.3239 0.8670 32.9089 0.2508 International_Tables_Vol_IV_Table_2.2B
'S ' 0.1246 0.1234 6.9053 1.4679 5.2034 22.2151 1.4379 0.2536 1.5863 56.1720 0.8669 International_Tables_Vol_IV_Table_2.2B

loop_
_geom_angle_atom_site_label_1
_geom_angle_site_symmetry_1
_geom_angle_atom_site_label_2
_geom_angle_site_symmetry_2
_geom_angle_atom_site_label_3
_geom_angle_site_symmetry_3
_geom_angle
_geom_angle_publ_flag
O1 . S1 . O2 . 120.1(3) yes
O1 . S1 . N1 . 113.2(3) yes
O2 . S1 . N1 . 108.3(3) yes
O1 . S1 . C1 . 105.8(3) yes
O2 . S1 . C1 . 104.4(3) yes
N1 . S1 . C1 . 103.3(3) yes
O3 . S2 . N1 . 120.2(3) yes
O3 . S2 . N2 . 112.6(3) yes
N1 . S2 . N2 . 107.4(3) yes
O3 . S2 . C2 . 104.5(3) yes
N1 . S2 . C2 . 106.8(4) yes
N2 . S2 . C2 . 103.9(4) yes
O4 . S3 . N2 . 114.5(3) yes
O4 . S3 . N3 . 119.9(2) yes
N2 . S3 . N3 . 112.3(3) yes
O4 . S3 . C3 . 106.9(3) yes
N2 . S3 . C3 . 97.2(3) yes
N3 . S3 . C3 . 102.3(3) yes
O5 . S4 . O6 . 117.9(3) yes
O5 . S4 . N3 . 109.2(3) yes
O6 . S4 . N3 . 115.4(2) yes
O5 . S4 . C4 . 105.2(3) yes
O6 . S4 . C4 . 105.0(3) yes
N3 . S4 . C4 . 102.2(3) yes
S1 . N1 . S2 . 124.8(3) yes
S2 . N2 . S3 . 125.7(3) yes
S3 . N3 . S4 . 125.5(3) yes
S1 . C1 . F1 . 110.0(5) yes
S1 . C1 . F2 . 111.3(4) yes
F1 . C1 . F2 . 107.2(6) yes
S1 . C1 . F3 . 111.2(5) yes
F1 . C1 . F3 . 108.7(6) yes
F2 . C1 . F3 . 108.3(6) yes
S2 . C2 . F4 . 112.3(6) yes
S2 . C2 . F5 . 107.6(6) yes
F4 . C2 . F5 . 104.0(6) yes
S2 . C2 . F6 . 112.6(5) yes
F4 . C2 . F6 . 112.1(8) yes
F5 . C2 . F6 . 107.6(8) yes
S3 . C3 . F7 . 109.1(5) yes
S3 . C3 . F8 . 110.4(5) yes
F7 . C3 . F8 . 110.6(6) yes
S3 . C3 . F9 . 107.3(5) yes
F7 . C3 . F9 . 109.5(6) yes
F8 . C3 . F9 . 109.7(7) yes
S4 . C4 . F11 . 109.8(5) yes
S4 . C4 . F12 . 110.2(5) yes
F11 . C4 . F12 . 107.8(6) yes
S4 . C4 . F13 . 112.1(5) yes
F11 . C4 . F13 . 108.3(6) yes
F12 . C4 . F13 . 108.6(7) yes

loop_
_geom_bond_atom_site_label_1
_geom_bond_site_symmetry_1
_geom_bond_atom_site_label_2
_geom_bond_site_symmetry_2
_geom_bond_distance
_geom_bond_publ_flag
S1 . O1 . 1.425(5) yes
S1 . O2 . 1.408(4) yes
S1 . N1 . 1.598(5) yes
S1 . C1 . 1.816(7) yes
S2 . O3 . 1.419(4) yes
S2 . N1 . 1.550(5) yes
S2 . N2 . 1.544(5) yes
S2 . C2 . 1.854(8) yes
S3 . O4 . 1.415(4) yes
S3 . N2 . 1.578(5) yes
S3 . N3 . 1.546(5) yes
S3 . C3 . 1.862(7) yes
S4 . O5 . 1.421(4) yes
S4 . O6 . 1.416(4) yes
S4 . N3 . 1.590(4) yes
S4 . C4 . 1.828(6) yes
F1 . C1 . 1.319(8) yes
F2 . C1 . 1.326(7) yes
F3 . C1 . 1.306(7) yes
F4 . C2 . 1.292(9) yes
F5 . C2 . 1.333(9) yes
F6 . C2 . 1.253(8) yes
F7 . C3 . 1.306(8) yes
F8 . C3 . 1.298(8) yes
F9 . C3 . 1.308(8) yes
F11 . C4 . 1.319(8) yes
F12 . C4 . 1.304(8) yes
F13 . C4 . 1.276(8) yes

loop_
_cod_related_entry_id
_cod_related_entry_database
_cod_related_entry_code
1 ChemSpider 9344283
